data_1545977
loop_
_publ_author_name
'Ejima, Hirotaka'
'Wakita, Fumihiro'
'Imamura, Ryo'
'Kato, Takuya'
'Hosokawa, Seijiro'

_publ_section_title
;
 Stereoselective Synthesis of Tabtoxinine-\b-lactam by Using the
 Vinylogous Mukaiyama Aldol Reaction with Acetate-Type Vinylketene Silyl
 N,O-Acetal and \a-Keto-\b-lactam
;
_journal_name_full 'Organic Letters'
_journal_paper_doi 10.1021/acs.orglett.7b00814
_journal_year 2017
_chemical_absolute_configuration 'CHOOSE rm ad rmad syn or unk'
_chemical_formula_moiety 'C33 H36 N2 O6'
_chemical_formula_sum 'C33 H36 N2 O6'
_chemical_formula_weight 556.66
_space_group_crystal_system orthorhombic
_space_group_IT_number 19
_space_group_name_Hall 'P 2ac 2ab'
_space_group_name_H-M_alt 'P 21 21 21'
_symmetry_space_group_name_Hall 'P 2ac 2ab'
_symmetry_space_group_name_H-M 'P 21 21 21'
_atom_sites_solution_hydrogens geom
_atom_sites_solution_primary direct
_atom_sites_solution_secondary difmap
_cell_angle_alpha 90.0000
_cell_angle_beta 90.0000
_cell_angle_gamma 90.0000
_cell_formula_units_Z 4
_cell_length_a 8.7243(4)
_cell_length_b 12.5040(5)
_cell_length_c 26.5448(10)
_cell_measurement_reflns_used 21375
_cell_measurement_temperature 296
_cell_measurement_theta_max 27.43
_cell_measurement_theta_min 3.07
_cell_volume 2895.7(2)
_computing_cell_refinement 'RAPID AUTO'
_computing_data_collection 'RAPID AUTO (Rigaku, ????)'
_computing_data_reduction 'RAPID AUTO'
_computing_molecular_graphics 'CrystalStructure 4.2'
_computing_publication_material 'CrystalStructure 4.2 (Rigaku, 2015)'
_computing_structure_refinement 'SHELXL Version 2014/6 (Sheldrick, 2008)'
_computing_structure_solution 'SIR92 (Altomare, et al., 1994)'
_diffrn_ambient_temperature 296
_diffrn_detector_area_resol_mean 10.000
_diffrn_measured_fraction_theta_full 0.997
_diffrn_measured_fraction_theta_max 0.996
_diffrn_measurement_device_type 'Rigaku R-AXIS RAPID'
_diffrn_measurement_method \w
_diffrn_radiation_type 'Mo K\a'
_diffrn_radiation_wavelength 0.71075
_diffrn_reflns_av_R_equivalents 0.0259
_diffrn_reflns_Laue_measured_fraction_full 0.997
_diffrn_reflns_Laue_measured_fraction_max 0.996
_diffrn_reflns_limit_h_max 11
_diffrn_reflns_limit_h_min -11
_diffrn_reflns_limit_k_max 16
_diffrn_reflns_limit_k_min -14
_diffrn_reflns_limit_l_max 34
_diffrn_reflns_limit_l_min -34
_diffrn_reflns_number 28014
_diffrn_reflns_point_group_measured_fraction_full 0.998
_diffrn_reflns_point_group_measured_fraction_max 0.997
_diffrn_reflns_theta_full 25.242
_diffrn_reflns_theta_max 27.462
_diffrn_reflns_theta_min 3.070
_diffrn_standards_number 0
_exptl_absorpt_coefficient_mu 0.088
_exptl_absorpt_correction_T_max 0.983
_exptl_absorpt_correction_T_min 0.774
_exptl_absorpt_correction_type multi-scan
_exptl_absorpt_process_details 'ABSCOR (Rigaku, 1995)'
_exptl_crystal_colour colorless
_exptl_crystal_density_diffrn 1.277
_exptl_crystal_density_method 'not measured'
_exptl_crystal_description block
_exptl_crystal_F_000 1184.00
_exptl_crystal_size_max 0.500
_exptl_crystal_size_mid 0.400
_exptl_crystal_size_min 0.200
_refine_diff_density_max 0.85
_refine_diff_density_min -0.30
_refine_ls_abs_structure_details
;
 Flack x determined using 2407 quotients [(I+)-(I-)]/[(I+)+(I-)]
 (Parsons, Flack and Wagner, Acta Cryst. B69 (2013) 249-259).
;
_refine_ls_abs_structure_Flack 0.1(2)
_refine_ls_extinction_method none
_refine_ls_goodness_of_fit_ref 1.045
_refine_ls_hydrogen_treatment constr
_refine_ls_number_parameters 370
_refine_ls_number_reflns 6604
_refine_ls_number_restraints 0
_refine_ls_R_factor_all 0.0518
_refine_ls_R_factor_gt 0.0462
_refine_ls_shift/su_max 0.000
_refine_ls_structure_factor_coef Fsqd
_refine_ls_weighting_details 'w = 1/[\s^2^(Fo^2^)+(0.0681P)^2^+1.2224P] where P=(Fo^2^+2Fc^2^)/3'
_refine_ls_weighting_scheme calc
_refine_ls_wR_factor_gt 0.1220
_refine_ls_wR_factor_ref 0.1270
_reflns_Friedel_coverage 0.771
_reflns_Friedel_fraction_full 1.000
_reflns_Friedel_fraction_max 0.997
_reflns_number_gt 6015
_reflns_number_total 6604
_reflns_threshold_expression F^2^>2.0\s(F^2^)
_cod_data_source_file ol7b00814_si_001.cif
_cod_data_source_block 20170201ejima
_cod_database_code 1545977
_shelxl_version_number 2014/6

loop_
_space_group_symop_id
_space_group_symop_operation_xyz
1 +X,+Y,+Z
2 1/2-X,-Y,1/2+Z
3 1/2+X,1/2-Y,-Z
4 -X,1/2+Y,1/2-Z

loop_
_atom_site_label
_atom_site_type_symbol
_atom_site_fract_x
_atom_site_fract_y
_atom_site_fract_z
_atom_site_U_iso_or_equiv
_atom_site_adp_type
_atom_site_occupancy
_atom_site_site_symmetry_order
_atom_site_calc_flag
_atom_site_refinement_flags_posn
_atom_site_refinement_flags_adp
O1 O -0.0479(2) -0.23994(14) 0.73632(6) 0.0236(4) Uani 1 1 d . .
O2 O 0.1768(2) 0.05683(15) 0.68670(8) 0.0312(4) Uani 1 1 d . .
O3 O 0.5475(2) 0.10386(16) 0.53378(7) 0.0309(4) Uani 1 1 d . .
H3 H 0.6020 0.1516 0.5225 0.037 Uiso 1 1 calc R U
O4 O 0.1648(2) -0.27874(15) 0.69215(8) 0.0302(4) Uani 1 1 d . .
O5 O 0.2409(3) 0.23249(17) 0.49550(8) 0.0351(5) Uani 1 1 d . .
O42 O 0.5609(4) 0.7613(2) 0.47208(12) 0.0673(8) Uani 1 1 d . .
N7 N 0.3537(3) 0.30761(18) 0.56747(8) 0.0279(5) Uani 1 1 d . .
N30 N 0.0663(2) -0.10453(17) 0.69625(8) 0.0230(4) Uani 1 1 d . .
C6 C 0.4254(3) 0.1489(2) 0.56033(9) 0.0238(5) Uani 1 1 d . .
C9 C -0.0120(3) -0.1992(2) 0.84003(10) 0.0280(5) Uani 1 1 d . .
H9 H -0.0542 -0.2658 0.8330 0.034 Uiso 1 1 calc R U
C10 C 0.4616(3) 0.2430(2) 0.59710(10) 0.0292(6) Uani 1 1 d . .
H10A H 0.4294 0.2304 0.6316 0.035 Uiso 1 1 calc R U
H10B H 0.5668 0.2679 0.5957 0.035 Uiso 1 1 calc R U
C11 C 0.3229(3) 0.2325(2) 0.53288(9) 0.0251(5) Uani 1 1 d . .
C12 C 0.3127(3) -0.0895(2) 0.64896(10) 0.0266(5) Uani 1 1 d . .
H12A H 0.2694 -0.1368 0.6237 0.032 Uiso 1 1 calc R U
H12B H 0.3758 -0.1322 0.6714 0.032 Uiso 1 1 calc R U
C13 C 0.4128(3) -0.0052(2) 0.62299(10) 0.0276(5) Uani 1 1 d . .
H13A H 0.4521 0.0436 0.6483 0.033 Uiso 1 1 calc R U
H13B H 0.4999 -0.0406 0.6075 0.033 Uiso 1 1 calc R U
C14 C -0.0287(3) -0.1155(2) 0.80560(9) 0.0225(5) Uani 1 1 d . .
C15 C -0.0818(3) -0.0605(2) 0.71349(9) 0.0231(5) Uani 1 1 d . .
H15 H -0.0669 0.0115 0.7272 0.028 Uiso 1 1 calc R U
C16 C -0.2850(3) -0.1561(2) 0.76663(10) 0.0264(5) Uani 1 1 d . .
C17 C 0.1849(3) -0.0384(2) 0.67870(9) 0.0235(5) Uani 1 1 d . .
C18 C -0.3665(3) -0.0688(3) 0.78518(11) 0.0337(6) Uani 1 1 d . .
H18 H -0.3157 -0.0050 0.7920 0.040 Uiso 1 1 calc R U
C19 C -0.1985(3) -0.0571(2) 0.66963(10) 0.0273(5) Uani 1 1 d . .
H19 H -0.2998 -0.0460 0.6847 0.033 Uiso 1 1 calc R U
C20 C 0.3808(3) 0.5038(2) 0.55412(11) 0.0326(6) Uani 1 1 d . .
C21 C 0.1105(4) -0.0002(3) 0.86238(12) 0.0397(7) Uani 1 1 d . .
H21 H 0.1506 0.0669 0.8699 0.048 Uiso 1 1 calc R U
C22 C -0.1146(3) -0.1403(2) 0.75659(9) 0.0225(5) Uani 1 1 d . .
C23 C -0.1664(4) 0.0397(3) 0.63597(11) 0.0361(7) Uani 1 1 d . .
H23A H -0.1612 0.1031 0.6563 0.043 Uiso 1 1 calc R U
H23B H -0.0705 0.0297 0.6188 0.043 Uiso 1 1 calc R U
H23C H -0.2472 0.0470 0.6117 0.043 Uiso 1 1 calc R U
C24 C 0.0681(4) -0.1830(2) 0.88503(10) 0.0325(6) Uani 1 1 d . .
H24 H 0.0802 -0.2394 0.9075 0.039 Uiso 1 1 calc R U
C25 C 0.3284(3) 0.0592(2) 0.58273(10) 0.0267(5) Uani 1 1 d . .
H25A H 0.2969 0.0113 0.5559 0.032 Uiso 1 1 calc R U
H25B H 0.2365 0.0898 0.5974 0.032 Uiso 1 1 calc R U
C26 C 0.1298(4) -0.0837(3) 0.89639(11) 0.0348(6) Uani 1 1 d . .
H26 H 0.1832 -0.0731 0.9263 0.042 Uiso 1 1 calc R U
C27 C 0.0726(3) -0.2138(2) 0.70629(9) 0.0230(5) Uani 1 1 d . .
C28 C -0.2076(4) -0.1603(2) 0.63875(11) 0.0339(6) Uani 1 1 d . .
H28A H -0.2278 -0.2196 0.6608 0.041 Uiso 1 1 calc R U
H28B H -0.2887 -0.1544 0.6145 0.041 Uiso 1 1 calc R U
H28C H -0.1121 -0.1717 0.6216 0.041 Uiso 1 1 calc R U
C29 C -0.3613(3) -0.2512(2) 0.75727(10) 0.0307(6) Uani 1 1 d . .
H29 H -0.3077 -0.3103 0.7453 0.037 Uiso 1 1 calc R U
C31 C 0.0325(4) -0.0155(2) 0.81754(11) 0.0328(6) Uani 1 1 d . .
H31 H 0.0207 0.0412 0.7952 0.039 Uiso 1 1 calc R U
C32 C 0.2889(4) 0.4129(2) 0.57604(11) 0.0333(6) Uani 1 1 d . .
H32A H 0.2790 0.4240 0.6121 0.040 Uiso 1 1 calc R U
H32B H 0.1866 0.4148 0.5617 0.040 Uiso 1 1 calc R U
C33 C -0.5233(4) -0.0763(3) 0.79365(12) 0.0405(7) Uani 1 1 d . .
H33 H -0.5771 -0.0176 0.8059 0.049 Uiso 1 1 calc R U
C34 C -0.5993(3) -0.1707(3) 0.78390(11) 0.0420(8) Uani 1 1 d . .
H34 H -0.7043 -0.1756 0.7894 0.050 Uiso 1 1 calc R U
C35 C -0.5194(3) -0.2581(3) 0.76591(11) 0.0391(7) Uani 1 1 d . .
H35 H -0.5708 -0.3218 0.7595 0.047 Uiso 1 1 calc R U
C36 C 0.3869(5) 0.6031(3) 0.57676(16) 0.0558(10) Uani 1 1 d . .
H36 H 0.3499 0.6121 0.6093 0.067 Uiso 1 1 calc R U
C37 C 0.5057(4) 0.6789(3) 0.50255(15) 0.0508(9) Uani 1 1 d . .
C38 C 0.4465(4) 0.4949(3) 0.50636(12) 0.0435(7) Uani 1 1 d . .
H38 H 0.4482 0.4281 0.4909 0.052 Uiso 1 1 calc R U
C39 C 0.5088(4) 0.5808(3) 0.48116(15) 0.0504(9) Uani 1 1 d . .
H39 H 0.5528 0.5714 0.4496 0.060 Uiso 1 1 calc R U
C40 C 0.4502(6) 0.6925(3) 0.55003(17) 0.0603(11) Uani 1 1 d . .
H40 H 0.4533 0.7596 0.5651 0.072 Uiso 1 1 calc R U
C41 C 0.5388(6) 0.8645(3) 0.48855(19) 0.0691(12) Uani 1 1 d . .
H41A H 0.5815 0.9135 0.4645 0.083 Uiso 1 1 calc R U
H41B H 0.4310 0.8779 0.4921 0.083 Uiso 1 1 calc R U
H41C H 0.5884 0.8740 0.5205 0.083 Uiso 1 1 calc R U

loop_
_atom_site_aniso_label
_atom_site_aniso_U_11
_atom_site_aniso_U_22
_atom_site_aniso_U_33
_atom_site_aniso_U_23
_atom_site_aniso_U_13
_atom_site_aniso_U_12
O1 0.0223(9) 0.0222(8) 0.0264(8) 0.0020(7) 0.0040(7) -0.0011(7)
O2 0.0304(10) 0.0232(9) 0.0400(10) 0.0001(8) 0.0059(9) -0.0025(8)
O3 0.0268(10) 0.0289(10) 0.0372(10) 0.0072(8) 0.0080(8) 0.0001(8)
O4 0.0278(10) 0.0226(9) 0.0402(10) -0.0007(8) 0.0056(8) 0.0017(7)
O5 0.0402(12) 0.0339(11) 0.0312(10) 0.0029(8) -0.0114(9) 0.0046(9)
O42 0.077(2) 0.0504(16) 0.0743(19) 0.0020(14) 0.0251(17) -0.0110(15)
N7 0.0336(12) 0.0243(11) 0.0259(11) 0.0032(9) -0.0009(9) 0.0002(9)
N30 0.0183(10) 0.0238(10) 0.0268(10) 0.0032(8) 0.0023(8) 0.0004(8)
C6 0.0227(12) 0.0245(12) 0.0241(11) 0.0047(10) 0.0004(10) -0.0009(10)
C9 0.0267(13) 0.0281(13) 0.0293(13) 0.0034(10) -0.0005(11) 0.0005(11)
C10 0.0304(14) 0.0315(13) 0.0258(12) 0.0028(10) -0.0037(10) -0.0016(11)
C11 0.0261(13) 0.0240(12) 0.0253(12) 0.0055(10) 0.0019(10) 0.0005(10)
C12 0.0223(12) 0.0262(13) 0.0314(13) 0.0074(10) 0.0045(10) 0.0020(10)
C13 0.0179(11) 0.0298(13) 0.0351(13) 0.0101(11) 0.0019(10) 0.0006(10)
C14 0.0177(11) 0.0266(12) 0.0233(11) 0.0015(9) 0.0023(9) 0.0029(9)
C15 0.0191(11) 0.0240(12) 0.0262(12) 0.0040(9) 0.0027(10) 0.0011(9)
C16 0.0201(12) 0.0363(14) 0.0229(11) 0.0090(10) 0.0000(10) 0.0014(10)
C17 0.0219(12) 0.0268(12) 0.0218(11) 0.0045(9) -0.0013(10) 0.0005(10)
C18 0.0276(14) 0.0414(16) 0.0320(14) 0.0073(12) 0.0036(11) 0.0046(12)
C19 0.0221(12) 0.0305(13) 0.0294(12) 0.0066(11) -0.0010(10) 0.0022(11)
C20 0.0313(14) 0.0255(13) 0.0412(15) -0.0001(12) 0.0017(12) 0.0019(11)
C21 0.0470(18) 0.0327(15) 0.0393(15) -0.0053(13) -0.0066(14) -0.0056(14)
C22 0.0210(11) 0.0218(11) 0.0249(12) 0.0029(9) 0.0020(10) 0.0016(9)
C23 0.0328(15) 0.0404(16) 0.0349(14) 0.0146(12) -0.0074(12) -0.0015(13)
C24 0.0333(15) 0.0355(15) 0.0286(13) 0.0037(11) -0.0028(11) 0.0067(12)
C25 0.0209(12) 0.0300(13) 0.0292(12) 0.0080(10) 0.0001(10) -0.0013(10)
C26 0.0345(15) 0.0420(16) 0.0279(13) -0.0058(12) -0.0058(12) 0.0051(13)
C27 0.0202(12) 0.0242(12) 0.0246(11) 0.0018(9) -0.0028(9) -0.0021(10)
C28 0.0336(15) 0.0380(15) 0.0301(13) 0.0038(12) -0.0074(12) -0.0017(13)
C29 0.0265(13) 0.0378(15) 0.0278(12) 0.0068(11) -0.0014(11) -0.0033(12)
C31 0.0408(15) 0.0272(13) 0.0303(13) 0.0030(11) -0.0024(12) -0.0013(12)
C32 0.0401(16) 0.0265(14) 0.0332(14) -0.0002(11) 0.0093(12) 0.0034(12)
C33 0.0282(15) 0.058(2) 0.0358(15) 0.0083(14) 0.0045(12) 0.0107(14)
C34 0.0195(13) 0.074(2) 0.0319(14) 0.0140(15) -0.0002(12) 0.0024(14)
C35 0.0266(14) 0.057(2) 0.0332(14) 0.0122(14) -0.0041(12) -0.0127(14)
C36 0.058(2) 0.0428(19) 0.066(2) -0.0228(18) 0.022(2) -0.0100(18)
C37 0.0410(19) 0.050(2) 0.061(2) 0.0044(17) 0.0127(17) -0.0025(16)
C38 0.0482(18) 0.0383(17) 0.0439(17) 0.0037(14) 0.0065(15) -0.0012(15)
C39 0.049(2) 0.047(2) 0.055(2) 0.0096(16) 0.0127(17) 0.0038(16)
C40 0.083(3) 0.0278(16) 0.070(2) -0.0123(16) 0.000(2) -0.0078(18)
C41 0.078(3) 0.044(2) 0.086(3) 0.017(2) 0.015(3) -0.011(2)

loop_
_atom_type_symbol
_atom_type_description
_atom_type_scat_dispersion_real
_atom_type_scat_dispersion_imag
_atom_type_scat_source
C C 0.0033 0.0016
;
International Tables for Crystallography
(Vol. C, Tables 4.2.6.8 and 6.1.1.4)
;
H H 0.0000 0.0000
;
International Tables for Crystallography
(Vol. C, Table 6.1.1.4)
;
N N 0.0061 0.0033
;
International Tables for Crystallography
(Vol. C, Tables 4.2.6.8 and 6.1.1.4)
;
O O 0.0106 0.0060
;
International Tables for Crystallography
(Vol. C, Tables 4.2.6.8 and 6.1.1.4)
;

loop_
_geom_angle_atom_site_label_1
_geom_angle_atom_site_label_2
_geom_angle_atom_site_label_3
_geom_angle
C27 O1 C22 108.37(18)
C6 O3 H3 109.5
C41 O42 C37 117.4(3)
C11 N7 C32 131.7(2)
C11 N7 C10 96.3(2)
C32 N7 C10 131.7(2)
C27 N30 C17 127.7(2)
C27 N30 C15 109.9(2)
C17 N30 C15 121.9(2)
O3 C6 C25 108.9(2)
O3 C6 C11 118.2(2)
C25 C6 C11 111.0(2)
O3 C6 C10 117.7(2)
C25 C6 C10 115.0(2)
C11 C6 C10 84.43(19)
C14 C9 C24 120.2(3)
C14 C9 H9 119.9
C24 C9 H9 119.9
N7 C10 C6 87.13(19)
N7 C10 H10A 114.1
C6 C10 H10A 114.1
N7 C10 H10B 114.1
C6 C10 H10B 114.1
H10A C10 H10B 111.3
O5 C11 N7 132.2(3)
O5 C11 C6 135.7(2)
N7 C11 C6 92.0(2)
C17 C12 C13 111.4(2)
C17 C12 H12A 109.3
C13 C12 H12A 109.3
C17 C12 H12B 109.3
C13 C12 H12B 109.3
H12A C12 H12B 108.0
C25 C13 C12 113.7(2)
C25 C13 H13A 108.8
C12 C13 H13A 108.8
C25 C13 H13B 108.8
C12 C13 H13B 108.8
H13A C13 H13B 107.7
C31 C14 C9 118.8(2)
C31 C14 C22 124.1(2)
C9 C14 C22 117.1(2)
N30 C15 C22 98.70(19)
N30 C15 C19 110.6(2)
C22 C15 C19 116.9(2)
N30 C15 H15 110.0
C22 C15 H15 110.0
C19 C15 H15 110.0
C29 C16 C18 119.4(3)
C29 C16 C22 123.3(3)
C18 C16 C22 117.3(3)
O2 C17 N30 118.5(2)
O2 C17 C12 123.4(2)
N30 C17 C12 118.0(2)
C33 C18 C16 120.5(3)
C33 C18 H18 119.8
C16 C18 H18 119.8
C23 C19 C28 111.3(2)
C23 C19 C15 109.9(2)
C28 C19 C15 114.5(2)
C23 C19 H19 106.9
C28 C19 H19 106.9
C15 C19 H19 106.9
C36 C20 C38 116.8(3)
C36 C20 C32 122.0(3)
C38 C20 C32 120.6(3)
C31 C21 C26 120.9(3)
C31 C21 H21 119.5
C26 C21 H21 119.5
O1 C22 C16 109.8(2)
O1 C22 C14 106.65(19)
C16 C22 C14 110.8(2)
O1 C22 C15 101.65(19)
C16 C22 C15 113.2(2)
C14 C22 C15 114.1(2)
C19 C23 H23A 109.5
C19 C23 H23B 109.5
H23A C23 H23B 109.5
C19 C23 H23C 109.5
H23A C23 H23C 109.5
H23B C23 H23C 109.5
C26 C24 C9 120.6(3)
C26 C24 H24 119.7
C9 C24 H24 119.7
C6 C25 C13 113.1(2)
C6 C25 H25A 109.0
C13 C25 H25A 109.0
C6 C25 H25B 109.0
C13 C25 H25B 109.0
H25A C25 H25B 107.8
C24 C26 C21 119.0(3)
C24 C26 H26 120.5
C21 C26 H26 120.5
O4 C27 O1 122.5(2)
O4 C27 N30 129.0(2)
O1 C27 N30 108.5(2)
C19 C28 H28A 109.5
C19 C28 H28B 109.5
H28A C28 H28B 109.5
C19 C28 H28C 109.5
H28A C28 H28C 109.5
H28B C28 H28C 109.5
C16 C29 C35 119.7(3)
C16 C29 H29 120.1
C35 C29 H29 120.1
C21 C31 C14 120.5(3)
C21 C31 H31 119.8
C14 C31 H31 119.8
N7 C32 C20 114.6(2)
N7 C32 H32A 108.6
C20 C32 H32A 108.6
N7 C32 H32B 108.6
C20 C32 H32B 108.6
H32A C32 H32B 107.6
C34 C33 C18 120.1(3)
C34 C33 H33 120.0
C18 C33 H33 120.0
C33 C34 C35 120.0(3)
C33 C34 H34 120.0
C35 C34 H34 120.0
C34 C35 C29 120.3(3)
C34 C35 H35 119.8
C29 C35 H35 119.8
C20 C36 C40 120.0(3)
C20 C36 H36 120.0
C40 C36 H36 120.0
C39 C37 C40 120.6(3)
C39 C37 O42 114.8(3)
C40 C37 O42 124.6(4)
C39 C38 C20 122.7(3)
C39 C38 H38 118.6
C20 C38 H38 118.6
C37 C39 C38 119.7(3)
C37 C39 H39 120.1
C38 C39 H39 120.1
C37 C40 C36 119.9(3)
C37 C40 H40 120.1
C36 C40 H40 120.1
O42 C41 H41A 109.5
O42 C41 H41B 109.5
H41A C41 H41B 109.5
O42 C41 H41C 109.5
H41A C41 H41C 109.5
H41B C41 H41C 109.5

loop_
_geom_bond_atom_site_label_1
_geom_bond_atom_site_label_2
_geom_bond_distance
O1 C27 1.359(3)
O1 C22 1.477(3)
O2 C17 1.212(3)
O3 C6 1.396(3)
O3 H3 0.8200
O4 C27 1.203(3)
O5 C11 1.223(3)
O42 C41 1.376(5)
O42 C37 1.395(5)
N7 C11 1.341(3)
N7 C32 1.451(4)
N7 C10 1.469(4)
N30 C27 1.393(3)
N30 C17 1.404(3)
N30 C15 1.477(3)
C6 C25 1.526(3)
C6 C11 1.556(4)
C6 C10 1.561(4)
C9 C14 1.397(4)
C9 C24 1.399(4)
C9 H9 0.9300
C10 H10A 0.9700
C10 H10B 0.9700
C12 C17 1.509(4)
C12 C13 1.532(4)
C12 H12A 0.9700
C12 H12B 0.9700
C13 C25 1.527(4)
C13 H13A 0.9700
C13 H13B 0.9700
C14 C31 1.396(4)
C14 C22 1.533(3)
C15 C22 1.544(3)
C15 C19 1.547(4)
C15 H15 0.9800
C16 C29 1.385(4)
C16 C18 1.392(4)
C16 C22 1.524(4)
C18 C33 1.389(4)
C18 H18 0.9300
C19 C23 1.530(4)
C19 C28 1.531(4)
C19 H19 0.9800
C20 C36 1.381(5)
C20 C38 1.396(4)
C20 C32 1.508(4)
C21 C31 1.385(4)
C21 C26 1.390(4)
C21 H21 0.9300
C23 H23A 0.9600
C23 H23B 0.9600
C23 H23C 0.9600
C24 C26 1.386(4)
C24 H24 0.9300
C25 H25A 0.9700
C25 H25B 0.9700
C26 H26 0.9300
C28 H28A 0.9600
C28 H28B 0.9600
C28 H28C 0.9600
C29 C35 1.401(4)
C29 H29 0.9300
C31 H31 0.9300
C32 H32A 0.9700
C32 H32B 0.9700
C33 C34 1.378(5)
C33 H33 0.9300
C34 C35 1.381(5)
C34 H34 0.9300
C35 H35 0.9300
C36 C40 1.434(6)
C36 H36 0.9300
C37 C39 1.352(5)
C37 C40 1.361(6)
C38 C39 1.378(5)
C38 H38 0.9300
C39 H39 0.9300
C40 H40 0.9300
C41 H41A 0.9600
C41 H41B 0.9600
C41 H41C 0.9600

loop_
_geom_hbond_atom_site_label_D
_geom_hbond_atom_site_label_H
_geom_hbond_atom_site_label_A
_geom_hbond_site_symmetry_A
_geom_hbond_distance_DA
_geom_hbond_distance_DH
_geom_hbond_distance_HA
_geom_hbond_angle_DHA
_geom_hbond_publ_flag
O3 H3 O5 3_556 2.764(3) 0.820 1.948 172.5 no

loop_
_geom_torsion_atom_site_label_1
_geom_torsion_atom_site_label_2
_geom_torsion_atom_site_label_3
_geom_torsion_atom_site_label_4
_geom_torsion
C11 N7 C10 C6 -3.0(2)
C32 N7 C10 C6 170.7(3)
O3 C6 C10 N7 121.6(2)
C25 C6 C10 N7 -108.0(2)
C11 C6 C10 N7 2.60(18)
C32 N7 C11 O5 7.3(5)
C10 N7 C11 O5 -178.9(3)
C32 N7 C11 C6 -170.7(3)
C10 N7 C11 C6 3.0(2)
O3 C6 C11 O5 60.7(4)
C25 C6 C11 O5 -66.1(4)
C10 C6 C11 O5 179.2(3)
O3 C6 C11 N7 -121.4(2)
C25 C6 C11 N7 111.8(2)
C10 C6 C11 N7 -2.8(2)
C17 C12 C13 C25 -65.0(3)
C24 C9 C14 C31 -1.6(4)
C24 C9 C14 C22 178.6(2)
C27 N30 C15 C22 28.2(2)
C17 N30 C15 C22 -144.4(2)
C27 N30 C15 C19 -95.0(2)
C17 N30 C15 C19 92.4(3)
C27 N30 C17 O2 -157.2(3)
C15 N30 C17 O2 14.1(4)
C27 N30 C17 C12 25.3(4)
C15 N30 C17 C12 -163.5(2)
C13 C12 C17 O2 -9.9(4)
C13 C12 C17 N30 167.6(2)
C29 C16 C18 C33 -0.8(4)
C22 C16 C18 C33 177.9(3)
N30 C15 C19 C23 -79.1(3)
C22 C15 C19 C23 169.0(2)
N30 C15 C19 C28 47.1(3)
C22 C15 C19 C28 -64.8(3)
C27 O1 C22 C16 151.1(2)
C27 O1 C22 C14 -88.8(2)
C27 O1 C22 C15 31.0(2)
C29 C16 C22 O1 -0.3(3)
C18 C16 C22 O1 -179.0(2)
C29 C16 C22 C14 -117.9(3)
C18 C16 C22 C14 63.5(3)
C29 C16 C22 C15 112.5(3)
C18 C16 C22 C15 -66.2(3)
C31 C14 C22 O1 131.7(3)
C9 C14 C22 O1 -48.5(3)
C31 C14 C22 C16 -108.9(3)
C9 C14 C22 C16 70.9(3)
C31 C14 C22 C15 20.3(3)
C9 C14 C22 C15 -159.9(2)
N30 C15 C22 O1 -34.0(2)
C19 C15 C22 O1 84.5(2)
N30 C15 C22 C16 -151.7(2)
C19 C15 C22 C16 -33.2(3)
N30 C15 C22 C14 80.3(2)
C19 C15 C22 C14 -161.1(2)
C14 C9 C24 C26 1.0(4)
O3 C6 C25 C13 65.9(3)
C11 C6 C25 C13 -162.3(2)
C10 C6 C25 C13 -68.6(3)
C12 C13 C25 C6 175.2(2)
C9 C24 C26 C21 0.1(5)
C31 C21 C26 C24 -0.6(5)
C22 O1 C27 O4 166.2(2)
C22 O1 C27 N30 -13.9(3)
C17 N30 C27 O4 -18.4(4)
C15 N30 C27 O4 169.5(3)
C17 N30 C27 O1 161.7(2)
C15 N30 C27 O1 -10.4(3)
C18 C16 C29 C35 0.8(4)
C22 C16 C29 C35 -177.8(2)
C26 C21 C31 C14 0.0(5)
C9 C14 C31 C21 1.1(4)
C22 C14 C31 C21 -179.1(3)
C11 N7 C32 C20 -98.0(4)
C10 N7 C32 C20 90.3(4)
C36 C20 C32 N7 -147.3(3)
C38 C20 C32 N7 41.5(4)
C16 C18 C33 C34 0.3(4)
C18 C33 C34 C35 0.3(5)
C33 C34 C35 C29 -0.3(4)
C16 C29 C35 C34 -0.3(4)
C38 C20 C36 C40 3.7(6)
C32 C20 C36 C40 -167.9(4)
C41 O42 C37 C39 170.1(4)
C41 O42 C37 C40 -9.1(7)
C36 C20 C38 C39 -3.0(5)
C32 C20 C38 C39 168.7(3)
C40 C37 C39 C38 4.1(6)
O42 C37 C39 C38 -175.2(4)
C20 C38 C39 C37 -0.9(6)
C39 C37 C40 C36 -3.3(7)
O42 C37 C40 C36 175.9(4)
C20 C36 C40 C37 -0.7(7)
